data_4342355
loop_
_publ_author_name
'Li, Fugang'
'Bi, Yangang'
'Zhao, Wenyuan'
'Zhang, Tonglai'
'Zhou, Zunning'
'Yang, Li'

_publ_section_title
;
 Nitrogen-Rich Salts Based on the Energetic
 [Monoaquabis(N,N-bis(1H-tetrazol-5-yl)amine)-zinc(II)] Anion: A Promising
 Design in the Development of New Energetic Materials.
;
_journal_issue 4
_journal_name_full 'Inorganic chemistry'
_journal_page_first 2050
_journal_page_last 2057
_journal_paper_doi 10.1021/ic503021c
_journal_volume 54
_journal_year 2015
_chemical_formula_sum 'C6 H20 N26 O2 Zn'
_chemical_formula_weight 553.85
_chemical_name_systematic
; 
 ? 
;
_space_group_IT_number 2
_symmetry_cell_setting triclinic
_symmetry_space_group_name_Hall '-P 1'
_symmetry_space_group_name_H-M 'P -1'
_atom_sites_solution_hydrogens geom
_atom_sites_solution_primary direct
_atom_sites_solution_secondary difmap
_audit_creation_method SHELXL-97
_cell_angle_alpha 116.736(5)
_cell_angle_beta 96.264(12)
_cell_angle_gamma 95.254(9)
_cell_formula_units_Z 2
_cell_length_a 6.9193(14)
_cell_length_b 12.658(2)
_cell_length_c 13.355(3)
_cell_measurement_reflns_used 4202
_cell_measurement_temperature 153(2)
_cell_measurement_theta_max 31.502
_cell_measurement_theta_min 1.824
_cell_volume 1025.3(4)
_computing_structure_refinement 'SHELXL-97 (Sheldrick, 1997)'
_computing_structure_solution 'SHELXS-97 (Sheldrick, 1990)'
_diffrn_ambient_temperature 153(2)
_diffrn_detector_area_resol_mean 28.5714
_diffrn_measured_fraction_theta_full 0.982
_diffrn_measured_fraction_theta_max 0.982
_diffrn_measurement_device_type AFC10/Saturn724+
_diffrn_measurement_method 'phi and omega scans'
_diffrn_radiation_monochromator graphite
_diffrn_radiation_source 'fine-focus sealed tube'
_diffrn_radiation_type MoK\a
_diffrn_radiation_wavelength 0.71073
_diffrn_reflns_av_R_equivalents 0.0278
_diffrn_reflns_av_sigmaI/netI 0.0398
_diffrn_reflns_limit_h_max 10
_diffrn_reflns_limit_h_min -10
_diffrn_reflns_limit_k_max 18
_diffrn_reflns_limit_k_min -18
_diffrn_reflns_limit_l_max 19
_diffrn_reflns_limit_l_min -19
_diffrn_reflns_number 15295
_diffrn_reflns_theta_full 31.49
_diffrn_reflns_theta_max 31.49
_diffrn_reflns_theta_min 3.00
_diffrn_standards_decay_% 0
_diffrn_standards_interval_count 0
_diffrn_standards_interval_time 0
_diffrn_standards_number 0
_exptl_absorpt_coefficient_mu 1.271
_exptl_absorpt_correction_T_max 0.7094
_exptl_absorpt_correction_T_min 0.5985
_exptl_absorpt_correction_type multi-scan
_exptl_crystal_colour Colorless
_exptl_crystal_density_diffrn 1.794
_exptl_crystal_density_method 'not measured'
_exptl_crystal_description Chip
_exptl_crystal_F_000 568
_exptl_crystal_size_max 0.45
_exptl_crystal_size_mid 0.33
_exptl_crystal_size_min 0.29
_refine_diff_density_max 0.512
_refine_diff_density_min -0.662
_refine_diff_density_rms 0.079
_refine_ls_extinction_method none
_refine_ls_goodness_of_fit_ref 1.078
_refine_ls_hydrogen_treatment mixed
_refine_ls_matrix_type full
_refine_ls_number_parameters 386
_refine_ls_number_reflns 6695
_refine_ls_number_restraints 28
_refine_ls_restrained_S_all 1.077
_refine_ls_R_factor_all 0.0434
_refine_ls_R_factor_gt 0.0384
_refine_ls_shift/su_max 0.002
_refine_ls_shift/su_mean 0.000
_refine_ls_structure_factor_coef Fsqd
_refine_ls_weighting_details 'calc w=1/[\s^2^(Fo^2^)+(0.0342P)^2^+0.6136P] where P=(Fo^2^+2Fc^2^)/3'
_refine_ls_weighting_scheme calc
_refine_ls_wR_factor_gt 0.0849
_refine_ls_wR_factor_ref 0.0879
_reflns_number_gt 6127
_reflns_number_total 6695
_reflns_threshold_expression >2sigma(I)
_cod_data_source_file ic503021c_si_002.cif
_cod_data_source_block bn3083
_cod_depositor_comments
;
The following automatic conversions were performed:

'_symmetry_cell_setting' value 'Triclinic' changed to 'triclinic'
according to
/usr/data/users/saulius/crontab/automatic-downloads/rss-feeds/ACS/lib/dictionaries/cif_core.dic
dictionary named 'cif_core.dic' version 2.4.2 from 2011-04-26.

Automatic conversion script
Id: cif_fix_values 3008 2015-01-20 13:52:24Z robertas 

 Adding full bibliography for 4342353--4342357.cif.

The following automatic conversions were performed:

'_exptl_absorpt_correction_type' value 'Multi-scans' was replaced
with the value 'multi-scan' as specified in the replacement file
'src/cod-tools/trunk/data/replacement-values/replacement_values.lst'.

Automatic conversion script
Id: cif_fix_values 5376 2017-05-30 11:51:03Z andrius 
;
_cod_original_cell_volume 1025.2(4)
_cod_original_sg_symbol_H-M P-1
_cod_database_code 4342355

loop_
_symmetry_equiv_pos_as_xyz
'x, y, z'
'-x, -y, -z'

loop_
_atom_site_label
_atom_site_type_symbol
_atom_site_fract_x
_atom_site_fract_y
_atom_site_fract_z
_atom_site_U_iso_or_equiv
_atom_site_adp_type
_atom_site_occupancy
_atom_site_symmetry_multiplicity
_atom_site_calc_flag
_atom_site_refinement_flags
_atom_site_disorder_assembly
_atom_site_disorder_group
Zn1 Zn 0.25664(3) 0.514592(17) 0.739527(15) 0.01395(6) Uani 1 1 d . . .
N1 N 0.2601(2) 0.45399(12) 0.56474(12) 0.0145(2) Uani 1 1 d . A .
N2 N 0.3035(2) 0.34669(13) 0.48904(12) 0.0178(3) Uani 1 1 d . . .
N3 N 0.3104(2) 0.34778(13) 0.39220(12) 0.0181(3) Uani 1 1 d . A .
N4 N 0.2724(2) 0.45426(13) 0.39983(12) 0.0167(3) Uani 1 1 d . . .
N5 N 0.2000(2) 0.63056(13) 0.54875(12) 0.0167(3) Uani 1 1 d D . .
N6 N 0.1335(2) 0.80992(13) 0.69368(13) 0.0190(3) Uani 1 1 d . . .
N7 N 0.1230(2) 0.85007(14) 0.80492(13) 0.0221(3) Uani 1 1 d . A .
N8 N 0.1597(2) 0.76868(14) 0.83577(13) 0.0208(3) Uani 1 1 d . . .
N9 N 0.1950(2) 0.67005(13) 0.74312(12) 0.0159(3) Uani 1 1 d . A .
N10 N 0.2768(2) 0.56355(12) 0.91297(11) 0.0145(2) Uani 1 1 d . A .
N11 N 0.3872(2) 0.66512(13) 0.99988(12) 0.0185(3) Uani 1 1 d . . .
N12 N 0.4045(2) 0.65208(13) 1.09144(12) 0.0184(3) Uani 1 1 d . A .
N13 N 0.3094(2) 0.54396(13) 1.07045(11) 0.0160(3) Uani 1 1 d . . .
N14 N 0.1265(2) 0.37950(13) 0.90340(12) 0.0162(3) Uani 1 1 d D . .
N15 N -0.0907(2) 0.22481(13) 0.74519(12) 0.0160(3) Uani 1 1 d . . .
N16 N -0.1482(2) 0.20379(13) 0.63644(12) 0.0186(3) Uani 1 1 d . A .
N17 N -0.0612(2) 0.28916(13) 0.62003(12) 0.0184(3) Uani 1 1 d . . .
N18 N 0.0585(2) 0.37077(12) 0.71851(11) 0.0149(3) Uani 1 1 d . A .
N19 N 0.6226(2) 0.82931(14) 1.30703(13) 0.0204(3) Uani 1 1 d D . .
N20 N 0.6156(2) 0.84397(15) 1.41760(13) 0.0219(3) Uani 1 1 d D . .
N21 N 0.8150(3) 1.01570(14) 1.38541(13) 0.0213(3) Uani 1 1 d . . .
N22 N 0.7167(3) 0.90638(15) 1.19105(13) 0.0225(3) Uani 1 1 d D . .
N23 N 0.6501(2) 0.88365(14) 0.80477(13) 0.0216(3) Uani 1 1 d D . .
N24 N 0.6358(3) 0.91472(18) 0.91862(15) 0.0308(4) Uani 1 1 d D . .
N25 N 0.7388(3) 0.94471(18) 0.67651(16) 0.0326(4) Uani 1 1 d D . .
N26 N 0.7656(3) 1.08360(16) 0.86342(17) 0.0308(4) Uani 1 1 d D . .
O2 O 0.8547(2) 0.72699(14) 0.95006(12) 0.0289(3) Uani 1 1 d D . .
C1 C 0.2434(2) 0.51647(15) 0.50671(13) 0.0139(3) Uani 1 1 d . A .
C2 C 0.1767(2) 0.69985(15) 0.65856(14) 0.0141(3) Uani 1 1 d . A .
C3 C 0.2339(2) 0.49234(15) 0.95983(13) 0.0134(3) Uani 1 1 d . A .
C4 C 0.0344(2) 0.32741(14) 0.79241(13) 0.0132(3) Uani 1 1 d . A .
C5 C 0.7171(2) 0.91857(15) 1.29559(14) 0.0165(3) Uani 1 1 d . . .
C6 C 0.7206(3) 0.97157(17) 0.78339(16) 0.0213(3) Uani 1 1 d . . .
O1 O 0.5615(12) 0.5241(8) 0.7681(5) 0.0200(10) Uani 0.71(6) 1 d PD A 1
O1' O 0.548(2) 0.490(5) 0.750(3) 0.034(5) Uani 0.29(6) 1 d PD A 2
H1A H 0.615(4) 0.497(3) 0.8103(18) 0.052 Uiso 1 1 d D . .
H1B H 0.624(3) 0.510(3) 0.7130(17) 0.052 Uiso 1 1 d D . .
H2A H 0.957(2) 0.732(3) 0.921(2) 0.052 Uiso 1 1 d D . .
H2B H 0.764(3) 0.677(2) 0.8971(17) 0.052 Uiso 1 1 d D . .
H5 H 0.171(4) 0.661(2) 0.504(2) 0.052 Uiso 1 1 d D . .
H14 H 0.113(4) 0.342(2) 0.943(2) 0.052 Uiso 1 1 d D . .
H19 H 0.545(4) 0.774(2) 1.2486(17) 0.052 Uiso 1 1 d D . .
H20A H 0.4926(18) 0.839(3) 1.424(2) 0.052 Uiso 1 1 d D . .
H20B H 0.660(4) 0.7863(19) 1.426(3) 0.052 Uiso 1 1 d D . .
H21A H 0.852(5) 1.074(3) 1.377(2) 0.052 Uiso 1 1 d D . .
H21B H 0.803(5) 1.028(3) 1.449(2) 0.052 Uiso 1 1 d D . .
H22A H 0.775(4) 0.9580(17) 1.176(2) 0.052 Uiso 1 1 d D . .
H22B H 0.656(4) 0.8460(16) 1.1318(15) 0.052 Uiso 1 1 d D . .
H23 H 0.645(4) 0.8118(12) 0.7530(19) 0.052 Uiso 1 1 d D . .
H24A H 0.5146(17) 0.894(2) 0.922(3) 0.052 Uiso 1 1 d D . .
H24B H 0.704(3) 0.868(2) 0.934(2) 0.052 Uiso 1 1 d D . .
H25A H 0.729(4) 0.8730(10) 0.6244(18) 0.052 Uiso 1 1 d D . .
H25B H 0.801(4) 0.9938(17) 0.659(2) 0.052 Uiso 1 1 d D . .
H26A H 0.751(4) 1.094(2) 0.9290(13) 0.052 Uiso 1 1 d D . .
H26B H 0.805(4) 1.1475(15) 0.861(2) 0.052 Uiso 1 1 d D . .

loop_
_atom_site_aniso_label
_atom_site_aniso_U_11
_atom_site_aniso_U_22
_atom_site_aniso_U_33
_atom_site_aniso_U_23
_atom_site_aniso_U_13
_atom_site_aniso_U_12
Zn1 0.01765(10) 0.01383(10) 0.01234(9) 0.00808(8) 0.00151(7) 0.00212(7)
N1 0.0172(6) 0.0131(6) 0.0139(6) 0.0070(5) 0.0025(5) 0.0015(5)
N2 0.0216(7) 0.0145(7) 0.0175(7) 0.0076(6) 0.0039(5) 0.0024(5)
N3 0.0206(7) 0.0158(7) 0.0165(7) 0.0064(6) 0.0042(5) 0.0010(5)
N4 0.0190(7) 0.0177(7) 0.0130(6) 0.0074(5) 0.0020(5) 0.0009(5)
N5 0.0222(7) 0.0178(7) 0.0144(6) 0.0109(6) 0.0021(5) 0.0054(6)
N6 0.0242(7) 0.0147(7) 0.0189(7) 0.0087(6) 0.0016(6) 0.0041(6)
N7 0.0301(8) 0.0171(7) 0.0202(7) 0.0090(6) 0.0041(6) 0.0071(6)
N8 0.0297(8) 0.0179(7) 0.0164(7) 0.0084(6) 0.0047(6) 0.0078(6)
N9 0.0207(7) 0.0149(6) 0.0137(6) 0.0076(5) 0.0029(5) 0.0049(5)
N10 0.0181(6) 0.0128(6) 0.0110(6) 0.0050(5) 0.0004(5) 0.0006(5)
N11 0.0234(7) 0.0151(7) 0.0134(6) 0.0047(5) 0.0001(5) 0.0012(6)
N12 0.0213(7) 0.0171(7) 0.0138(6) 0.0050(5) 0.0013(5) 0.0028(6)
N13 0.0170(6) 0.0177(7) 0.0119(6) 0.0060(5) 0.0006(5) 0.0037(5)
N14 0.0200(7) 0.0171(7) 0.0127(6) 0.0095(5) -0.0010(5) -0.0013(5)
N15 0.0175(6) 0.0157(7) 0.0154(6) 0.0081(5) 0.0022(5) 0.0008(5)
N16 0.0220(7) 0.0172(7) 0.0151(6) 0.0077(6) 0.0000(5) -0.0010(6)
N17 0.0226(7) 0.0171(7) 0.0132(6) 0.0071(6) -0.0018(5) -0.0028(6)
N18 0.0184(6) 0.0151(6) 0.0111(6) 0.0071(5) -0.0003(5) -0.0001(5)
N19 0.0260(8) 0.0163(7) 0.0144(7) 0.0053(6) -0.0011(6) -0.0025(6)
N20 0.0254(8) 0.0237(8) 0.0181(7) 0.0118(6) 0.0018(6) 0.0012(6)
N21 0.0298(8) 0.0154(7) 0.0158(7) 0.0064(6) 0.0002(6) -0.0012(6)
N22 0.0327(9) 0.0183(7) 0.0140(7) 0.0067(6) 0.0016(6) 0.0004(6)
N23 0.0258(8) 0.0182(7) 0.0181(7) 0.0059(6) 0.0059(6) 0.0015(6)
N24 0.0340(9) 0.0367(10) 0.0235(8) 0.0143(8) 0.0112(7) 0.0048(8)
N25 0.0397(10) 0.0350(10) 0.0315(10) 0.0215(8) 0.0106(8) 0.0073(8)
N26 0.0336(9) 0.0187(8) 0.0356(10) 0.0091(7) 0.0073(8) 0.0009(7)
O2 0.0345(8) 0.0302(8) 0.0226(7) 0.0156(6) 0.0001(6) -0.0046(6)
C1 0.0135(7) 0.0155(7) 0.0129(7) 0.0076(6) 0.0005(5) -0.0005(6)
C2 0.0131(6) 0.0144(7) 0.0157(7) 0.0085(6) 0.0005(5) 0.0008(5)
C3 0.0142(7) 0.0160(7) 0.0115(6) 0.0071(6) 0.0025(5) 0.0045(6)
C4 0.0146(7) 0.0146(7) 0.0118(6) 0.0071(6) 0.0024(5) 0.0030(6)
C5 0.0179(7) 0.0145(7) 0.0170(7) 0.0071(6) 0.0022(6) 0.0041(6)
C6 0.0174(8) 0.0195(8) 0.0259(9) 0.0092(7) 0.0038(7) 0.0047(7)
O1 0.0190(13) 0.031(2) 0.0159(15) 0.0150(16) 0.0041(12) 0.006(2)
O1' 0.026(6) 0.071(15) 0.033(6) 0.041(9) 0.016(4) 0.028(6)

loop_
_atom_type_symbol
_atom_type_description
_atom_type_scat_dispersion_real
_atom_type_scat_dispersion_imag
_atom_type_scat_source
C C 0.0033 0.0016 'International Tables Vol C Tables 4.2.6.8 and 6.1.1.4'
H H 0.0000 0.0000 'International Tables Vol C Tables 4.2.6.8 and 6.1.1.4'
N N 0.0061 0.0033 'International Tables Vol C Tables 4.2.6.8 and 6.1.1.4'
O O 0.0106 0.0060 'International Tables Vol C Tables 4.2.6.8 and 6.1.1.4'
Zn Zn 0.2839 1.4301 'International Tables Vol C Tables 4.2.6.8 and 6.1.1.4'

loop_
_geom_angle_atom_site_label_1
_geom_angle_atom_site_label_2
_geom_angle_atom_site_label_3
_geom_angle
N9 Zn1 N18 127.43(6)
N9 Zn1 O1' 117.9(13)
N18 Zn1 O1' 114.6(13)
N9 Zn1 O1 108.6(2)
N18 Zn1 O1 123.9(2)
O1' Zn1 O1 10.7(14)
N9 Zn1 N10 99.28(6)
N18 Zn1 N10 83.94(5)
O1' Zn1 N10 89.0(6)
O1 Zn1 N10 85.26(15)
N9 Zn1 N1 85.87(5)
N18 Zn1 N1 95.68(5)
O1' Zn1 N1 85.5(7)
O1 Zn1 N1 89.87(15)
N10 Zn1 N1 173.81(5)
C1 N1 N2 104.68(13)
C1 N1 Zn1 127.75(11)
N2 N1 Zn1 127.15(10)
N3 N2 N1 108.73(13)
N2 N3 N4 110.30(13)
C1 N4 N3 104.22(13)
C2 N5 C1 124.77(13)
C2 N5 H5 114(2)
C1 N5 H5 121(2)
C2 N6 N7 104.97(13)
N8 N7 N6 110.18(14)
N7 N8 N9 108.64(14)
C2 N9 N8 104.53(13)
C2 N9 Zn1 129.17(12)
N8 N9 Zn1 126.29(11)
C3 N10 N11 104.80(13)
C3 N10 Zn1 127.53(11)
N11 N10 Zn1 125.39(11)
N12 N11 N10 108.31(14)
N11 N12 N13 111.06(14)
C3 N13 N12 103.86(13)
C3 N14 C4 124.25(13)
C3 N14 H14 116(2)
C4 N14 H14 120(2)
C4 N15 N16 104.37(13)
N17 N16 N15 110.18(14)
N16 N17 N18 109.12(13)
C4 N18 N17 104.22(13)
C4 N18 Zn1 128.62(11)
N17 N18 Zn1 126.72(10)
C5 N19 N20 118.60(15)
C5 N19 H19 118(2)
N20 N19 H19 122(2)
N19 N20 H20A 107(2)
N19 N20 H20B 111(2)
H20A N20 H20B 107(3)
C5 N21 H21A 118(2)
C5 N21 H21B 121(2)
H21A N21 H21B 117(2)
C5 N22 H22A 124.5(17)
C5 N22 H22B 123.4(17)
H22A N22 H22B 112.2(14)
C6 N23 N24 116.87(16)
C6 N23 H23 117(2)
N24 N23 H23 124(2)
N23 N24 H24A 108(2)
N23 N24 H24B 104(2)
H24A N24 H24B 106.5(14)
C6 N25 H25A 122.6(18)
C6 N25 H25B 122.5(18)
H25A N25 H25B 111.1(15)
C6 N26 H26A 114.3(18)
C6 N26 H26B 131.8(17)
H26A N26 H26B 113.9(16)
H2A O2 H2B 108.3(15)
N4 C1 N1 112.06(15)
N4 C1 N5 122.43(14)
N1 C1 N5 125.50(15)
N6 C2 N9 111.68(15)
N6 C2 N5 121.69(14)
N9 C2 N5 126.63(15)
N13 C3 N10 111.97(15)
N13 C3 N14 122.72(14)
N10 C3 N14 125.30(14)
N15 C4 N18 112.11(14)
N15 C4 N14 122.44(14)
N18 C4 N14 125.46(15)
N21 C5 N19 120.95(16)
N21 C5 N22 120.55(16)
N19 C5 N22 118.46(16)
N26 C6 N23 122.01(18)
N26 C6 N25 119.60(19)
N23 C6 N25 118.35(18)
Zn1 O1 H1A 120.3(18)
Zn1 O1 H1B 119.2(18)
H1A O1 H1B 109.0(16)
Zn1 O1' H1A 122(3)
Zn1 O1' H1B 121(3)
H1A O1' H1B 109.5(18)

loop_
_geom_bond_atom_site_label_1
_geom_bond_atom_site_label_2
_geom_bond_distance
Zn1 N9 2.0321(14)
Zn1 N18 2.0668(14)
Zn1 O1' 2.070(19)
Zn1 O1 2.085(8)
Zn1 N10 2.0954(14)
Zn1 N1 2.1077(15)
N1 C1 1.337(2)
N1 N2 1.365(2)
N2 N3 1.305(2)
N3 N4 1.358(2)
N4 C1 1.333(2)
N5 C2 1.366(2)
N5 C1 1.370(2)
N5 H5 0.862(10)
N6 C2 1.330(2)
N6 N7 1.350(2)
N7 N8 1.305(2)
N8 N9 1.371(2)
N9 C2 1.340(2)
N10 C3 1.338(2)
N10 N11 1.367(2)
N11 N12 1.300(2)
N12 N13 1.354(2)
N13 C3 1.335(2)
N14 C3 1.369(2)
N14 C4 1.369(2)
N14 H14 0.858(10)
N15 C4 1.331(2)
N15 N16 1.358(2)
N16 N17 1.304(2)
N17 N18 1.366(2)
N18 C4 1.3453(19)
N19 C5 1.330(2)
N19 N20 1.410(2)
N19 H19 0.858(10)
N20 H20A 0.865(10)
N20 H20B 0.864(10)
N21 C5 1.324(2)
N21 H21A 0.83(3)
N21 H21B 0.81(3)
N22 C5 1.334(2)
N22 H22A 0.843(9)
N22 H22B 0.842(10)
N23 C6 1.332(2)
N23 N24 1.407(2)
N23 H23 0.853(10)
N24 H24A 0.867(10)
N24 H24B 0.865(9)
N25 C6 1.334(3)
N25 H25A 0.850(9)
N25 H25B 0.852(10)
N26 C6 1.316(3)
N26 H26A 0.845(9)
N26 H26B 0.844(9)
O2 H2A 0.859(10)
O2 H2B 0.852(10)
O1 H1A 0.853(10)
O1 H1B 0.853(10)
O1' H1A 0.847(10)
O1' H1B 0.854(10)

loop_
_geom_torsion_atom_site_label_1
_geom_torsion_atom_site_label_2
_geom_torsion_atom_site_label_3
_geom_torsion_atom_site_label_4
_geom_torsion
N9 Zn1 N1 C1 5.30(14)
N18 Zn1 N1 C1 132.54(14)
O1' Zn1 N1 C1 -113.2(14)
O1 Zn1 N1 C1 -103.4(3)
N10 Zn1 N1 C1 -141.3(5)
N9 Zn1 N1 N2 176.75(14)
N18 Zn1 N1 N2 -56.00(14)
O1' Zn1 N1 N2 58.3(14)
O1 Zn1 N1 N2 68.0(3)
N10 Zn1 N1 N2 30.1(6)
C1 N1 N2 N3 -0.26(18)
Zn1 N1 N2 N3 -173.29(11)
N1 N2 N3 N4 0.01(19)
N2 N3 N4 C1 0.24(18)
C2 N6 N7 N8 0.6(2)
N6 N7 N8 N9 -0.4(2)
N7 N8 N9 C2 0.09(19)
N7 N8 N9 Zn1 -179.09(12)
N18 Zn1 N9 C2 -95.27(15)
O1' Zn1 N9 C2 81.4(10)
O1 Zn1 N9 C2 87.2(2)
N10 Zn1 N9 C2 175.28(15)
N1 Zn1 N9 C2 -1.27(15)
N18 Zn1 N9 N8 83.70(15)
O1' Zn1 N9 N8 -99.6(10)
O1 Zn1 N9 N8 -93.8(2)
N10 Zn1 N9 N8 -5.74(15)
N1 Zn1 N9 N8 177.70(15)
N9 Zn1 N10 C3 149.54(14)
N18 Zn1 N10 C3 22.53(14)
O1' Zn1 N10 C3 -92.3(14)
O1 Zn1 N10 C3 -102.3(3)
N1 Zn1 N10 C3 -64.2(5)
N9 Zn1 N10 N11 -50.32(14)
N18 Zn1 N10 N11 -177.33(14)
O1' Zn1 N10 N11 67.8(14)
O1 Zn1 N10 N11 57.8(3)
N1 Zn1 N10 N11 95.9(5)
C3 N10 N11 N12 -0.38(18)
Zn1 N10 N11 N12 -164.20(11)
N10 N11 N12 N13 0.10(19)
N11 N12 N13 C3 0.22(18)
C4 N15 N16 N17 0.21(18)
N15 N16 N17 N18 0.00(19)
N16 N17 N18 C4 -0.21(18)
N16 N17 N18 Zn1 172.58(11)
N9 Zn1 N18 C4 -115.54(14)
O1' Zn1 N18 C4 67.7(9)
O1 Zn1 N18 C4 61.7(2)
N10 Zn1 N18 C4 -18.47(14)
N1 Zn1 N18 C4 155.32(14)
N9 Zn1 N18 N17 73.42(15)
O1' Zn1 N18 N17 -103.4(9)
O1 Zn1 N18 N17 -109.4(2)
N10 Zn1 N18 N17 170.48(14)
N1 Zn1 N18 N17 -15.72(14)
N3 N4 C1 N1 -0.42(18)
N3 N4 C1 N5 -179.84(15)
N2 N1 C1 N4 0.43(18)
Zn1 N1 C1 N4 173.40(11)
N2 N1 C1 N5 179.83(15)
Zn1 N1 C1 N5 -7.2(2)
C2 N5 C1 N4 -177.28(16)
C2 N5 C1 N1 3.4(3)
N7 N6 C2 N9 -0.51(19)
N7 N6 C2 N5 -179.75(15)
N8 N9 C2 N6 0.27(19)
Zn1 N9 C2 N6 179.42(12)
N8 N9 C2 N5 179.47(16)
Zn1 N9 C2 N5 -1.4(3)
C1 N5 C2 N6 -179.68(16)
C1 N5 C2 N9 1.2(3)
N12 N13 C3 N10 -0.47(18)
N12 N13 C3 N14 179.29(15)
N11 N10 C3 N13 0.54(18)
Zn1 N10 C3 N13 163.89(11)
N11 N10 C3 N14 -179.22(15)
Zn1 N10 C3 N14 -15.9(2)
C4 N14 C3 N13 174.79(15)
C4 N14 C3 N10 -5.5(3)
N16 N15 C4 N18 -0.36(18)
N16 N15 C4 N14 -179.82(15)
N17 N18 C4 N15 0.36(18)
Zn1 N18 C4 N15 -172.25(11)
N17 N18 C4 N14 179.81(16)
Zn1 N18 C4 N14 7.2(2)
C3 N14 C4 N15 -170.40(15)
C3 N14 C4 N18 10.2(3)
N20 N19 C5 N21 4.9(3)
N20 N19 C5 N22 -177.32(16)
N24 N23 C6 N26 -3.4(3)
N24 N23 C6 N25 179.03(18)
